data_2300488
loop_
_publ_author_name
'Krause, Lennard'
'Herbst-Irmer, Regine'
'Sheldrick, George M.'
'Stalke, Dietmar'

_publ_section_title
;
 Comparison of silver and molybdenum microfocus X-ray sources for
 single-crystal structure determination
;
_journal_coeditor_code aj5242
_journal_issue 1
_journal_name_full 'Journal of Applied Crystallography'
_journal_paper_doi 10.1107/S1600576714022985
_journal_volume 48
_journal_year 2015
_chemical_formula_moiety 'Br0.10 Cl0.90 Cu6 O8 Pb'
_chemical_formula_sum 'Br0.1 Cl0.9 Cu6 O8 Pb'
_chemical_formula_weight 756.41
_space_group_crystal_system cubic
_space_group_IT_number 225
_space_group_name_Hall '-F 4 2 3'
_space_group_name_H-M_alt 'F m -3 m'
_symmetry_space_group_name_Hall '-F 4 2 3'
_symmetry_space_group_name_H-M 'F m -3 m'
_audit_creation_method SHELXL-2014/7
_cell_angle_alpha 90
_cell_angle_beta 90
_cell_angle_gamma 90
_cell_formula_units_Z 4
_cell_length_a 9.2164(2)
_cell_length_b 9.2164(2)
_cell_length_c 9.2164(2)
_cell_measurement_reflns_used 9919
_cell_measurement_temperature 100(2)
_cell_measurement_theta_max 55.6665
_cell_measurement_theta_min 3.828
_cell_volume 782.86(3)
_computing_cell_refinement 'SAINT V7.68A'
_computing_data_collection 'APEX2 v2012.2'
_computing_data_reduction 'SAINT V7.68A'
_computing_molecular_graphics 'Mercury CSD 3.3 (Build RC5)'
_computing_publication_material 'Mercury CSD 3.3 (Build RC5)'
_computing_structure_refinement 'SHELXL-2014/7 (Sheldrick, 2014)'
_computing_structure_solution 'SHELXS-2012 (Sheldrick, 2012)'
_diffrn_ambient_temperature 100(2)
_diffrn_measured_fraction_theta_full 1.000
_diffrn_measured_fraction_theta_max 1.000
_diffrn_measurement_device_type 'Bruker Smart APEX II Quazar'
_diffrn_measurement_method 'omega scans'
_diffrn_radiation_type MoK\a
_diffrn_radiation_wavelength 0.71073
_diffrn_reflns_av_R_equivalents 0.0353
_diffrn_reflns_av_unetI/netI 0.0110
_diffrn_reflns_Laue_measured_fraction_full 1.000
_diffrn_reflns_Laue_measured_fraction_max 1.000
_diffrn_reflns_limit_h_max 20
_diffrn_reflns_limit_h_min -20
_diffrn_reflns_limit_k_max 19
_diffrn_reflns_limit_k_min -21
_diffrn_reflns_limit_l_max 20
_diffrn_reflns_limit_l_min -20
_diffrn_reflns_number 10388
_diffrn_reflns_point_group_measured_fraction_full 1.000
_diffrn_reflns_point_group_measured_fraction_max 1.000
_diffrn_reflns_theta_full 25.242
_diffrn_reflns_theta_max 55.698
_diffrn_reflns_theta_min 3.829
_diffrn_source 'INCOATEC Microsource'
_exptl_absorpt_coefficient_mu 38.254
_exptl_absorpt_correction_T_max 0.1577
_exptl_absorpt_correction_T_min 0.0618
_exptl_absorpt_correction_type multi-scan
_exptl_absorpt_process_details SADABS-2014/4
_exptl_crystal_colour black
_exptl_crystal_density_diffrn 6.418
_exptl_crystal_description block
_exptl_crystal_F_000 1355
_exptl_crystal_size_max 0.120
_exptl_crystal_size_mid 0.110
_exptl_crystal_size_min 0.090
_refine_diff_density_max 4.404
_refine_diff_density_min -2.672
_refine_diff_density_rms 0.502
_refine_ls_extinction_coef 0.00051(9)
_refine_ls_extinction_expression Fc^*^=kFc[1+0.001xFc^2^\l^3^/sin(2\q)]^-1/4^
_refine_ls_extinction_method 'SHELXL-2014/7 (Sheldrick 2014'
_refine_ls_goodness_of_fit_ref 1.218
_refine_ls_hydrogen_treatment undef
_refine_ls_matrix_type full
_refine_ls_number_parameters 11
_refine_ls_number_reflns 313
_refine_ls_number_restraints 0
_refine_ls_restrained_S_all 1.218
_refine_ls_R_factor_all 0.0196
_refine_ls_R_factor_gt 0.0196
_refine_ls_shift/su_max 0.000
_refine_ls_shift/su_mean 0.000
_refine_ls_structure_factor_coef Fsqd
_refine_ls_weighting_details 'w=1/[\s^2^(Fo^2^)+(0.0319P)^2^+1.8322P] where P=(Fo^2^+2Fc^2^)/3'
_refine_ls_weighting_scheme calc
_refine_ls_wR_factor_gt 0.0451
_refine_ls_wR_factor_ref 0.0451
_reflns_Friedel_coverage 0.000
_reflns_number_gt 313
_reflns_number_total 313
_reflns_threshold_expression 'I > 2\s(I)'
_cod_data_source_file aj5242sup1.cif
_cod_data_source_block 2-(Mo)
_cod_original_cell_volume 782.86(5)
_cod_original_formula_sum 'Br0.10 Cl0.90 Cu6 O8 Pb'
_cod_database_code 2300488
_shelx_shelxl_version_number 2014/7
_shelx_space_group_comment
;
The symmetry employed for this shelxl refinement is uniquely defined
by the following loop, which should always be used as a source of
symmetry information in preference to the above space-group names.
They are only intended as comments.
;
_shelx_estimated_absorpt_t_min 0.091
_shelx_estimated_absorpt_t_max 0.130

loop_
_space_group_symop_operation_xyz
'x, y, z'
'-x, -y, z'
'-x, y, -z'
'x, -y, -z'
'z, x, y'
'z, -x, -y'
'-z, -x, y'
'-z, x, -y'
'y, z, x'
'-y, z, -x'
'y, -z, -x'
'-y, -z, x'
'y, x, -z'
'-y, -x, -z'
'y, -x, z'
'-y, x, z'
'x, z, -y'
'-x, z, y'
'-x, -z, -y'
'x, -z, y'
'z, y, -x'
'z, -y, x'
'-z, y, x'
'-z, -y, -x'
'x, y+1/2, z+1/2'
'-x, -y+1/2, z+1/2'
'-x, y+1/2, -z+1/2'
'x, -y+1/2, -z+1/2'
'z, x+1/2, y+1/2'
'z, -x+1/2, -y+1/2'
'-z, -x+1/2, y+1/2'
'-z, x+1/2, -y+1/2'
'y, z+1/2, x+1/2'
'-y, z+1/2, -x+1/2'
'y, -z+1/2, -x+1/2'
'-y, -z+1/2, x+1/2'
'y, x+1/2, -z+1/2'
'-y, -x+1/2, -z+1/2'
'y, -x+1/2, z+1/2'
'-y, x+1/2, z+1/2'
'x, z+1/2, -y+1/2'
'-x, z+1/2, y+1/2'
'-x, -z+1/2, -y+1/2'
'x, -z+1/2, y+1/2'
'z, y+1/2, -x+1/2'
'z, -y+1/2, x+1/2'
'-z, y+1/2, x+1/2'
'-z, -y+1/2, -x+1/2'
'x+1/2, y, z+1/2'
'-x+1/2, -y, z+1/2'
'-x+1/2, y, -z+1/2'
'x+1/2, -y, -z+1/2'
'z+1/2, x, y+1/2'
'z+1/2, -x, -y+1/2'
'-z+1/2, -x, y+1/2'
'-z+1/2, x, -y+1/2'
'y+1/2, z, x+1/2'
'-y+1/2, z, -x+1/2'
'y+1/2, -z, -x+1/2'
'-y+1/2, -z, x+1/2'
'y+1/2, x, -z+1/2'
'-y+1/2, -x, -z+1/2'
'y+1/2, -x, z+1/2'
'-y+1/2, x, z+1/2'
'x+1/2, z, -y+1/2'
'-x+1/2, z, y+1/2'
'-x+1/2, -z, -y+1/2'
'x+1/2, -z, y+1/2'
'z+1/2, y, -x+1/2'
'z+1/2, -y, x+1/2'
'-z+1/2, y, x+1/2'
'-z+1/2, -y, -x+1/2'
'x+1/2, y+1/2, z'
'-x+1/2, -y+1/2, z'
'-x+1/2, y+1/2, -z'
'x+1/2, -y+1/2, -z'
'z+1/2, x+1/2, y'
'z+1/2, -x+1/2, -y'
'-z+1/2, -x+1/2, y'
'-z+1/2, x+1/2, -y'
'y+1/2, z+1/2, x'
'-y+1/2, z+1/2, -x'
'y+1/2, -z+1/2, -x'
'-y+1/2, -z+1/2, x'
'y+1/2, x+1/2, -z'
'-y+1/2, -x+1/2, -z'
'y+1/2, -x+1/2, z'
'-y+1/2, x+1/2, z'
'x+1/2, z+1/2, -y'
'-x+1/2, z+1/2, y'
'-x+1/2, -z+1/2, -y'
'x+1/2, -z+1/2, y'
'z+1/2, y+1/2, -x'
'z+1/2, -y+1/2, x'
'-z+1/2, y+1/2, x'
'-z+1/2, -y+1/2, -x'
'-x, -y, -z'
'x, y, -z'
'x, -y, z'
'-x, y, z'
'-z, -x, -y'
'-z, x, y'
'z, x, -y'
'z, -x, y'
'-y, -z, -x'
'y, -z, x'
'-y, z, x'
'y, z, -x'
'-y, -x, z'
'y, x, z'
'-y, x, -z'
'y, -x, -z'
'-x, -z, y'
'x, -z, -y'
'x, z, y'
'-x, z, -y'
'-z, -y, x'
'-z, y, -x'
'z, -y, -x'
'z, y, x'
'-x, -y+1/2, -z+1/2'
'x, y+1/2, -z+1/2'
'x, -y+1/2, z+1/2'
'-x, y+1/2, z+1/2'
'-z, -x+1/2, -y+1/2'
'-z, x+1/2, y+1/2'
'z, x+1/2, -y+1/2'
'z, -x+1/2, y+1/2'
'-y, -z+1/2, -x+1/2'
'y, -z+1/2, x+1/2'
'-y, z+1/2, x+1/2'
'y, z+1/2, -x+1/2'
'-y, -x+1/2, z+1/2'
'y, x+1/2, z+1/2'
'-y, x+1/2, -z+1/2'
'y, -x+1/2, -z+1/2'
'-x, -z+1/2, y+1/2'
'x, -z+1/2, -y+1/2'
'x, z+1/2, y+1/2'
'-x, z+1/2, -y+1/2'
'-z, -y+1/2, x+1/2'
'-z, y+1/2, -x+1/2'
'z, -y+1/2, -x+1/2'
'z, y+1/2, x+1/2'
'-x+1/2, -y, -z+1/2'
'x+1/2, y, -z+1/2'
'x+1/2, -y, z+1/2'
'-x+1/2, y, z+1/2'
'-z+1/2, -x, -y+1/2'
'-z+1/2, x, y+1/2'
'z+1/2, x, -y+1/2'
'z+1/2, -x, y+1/2'
'-y+1/2, -z, -x+1/2'
'y+1/2, -z, x+1/2'
'-y+1/2, z, x+1/2'
'y+1/2, z, -x+1/2'
'-y+1/2, -x, z+1/2'
'y+1/2, x, z+1/2'
'-y+1/2, x, -z+1/2'
'y+1/2, -x, -z+1/2'
'-x+1/2, -z, y+1/2'
'x+1/2, -z, -y+1/2'
'x+1/2, z, y+1/2'
'-x+1/2, z, -y+1/2'
'-z+1/2, -y, x+1/2'
'-z+1/2, y, -x+1/2'
'z+1/2, -y, -x+1/2'
'z+1/2, y, x+1/2'
'-x+1/2, -y+1/2, -z'
'x+1/2, y+1/2, -z'
'x+1/2, -y+1/2, z'
'-x+1/2, y+1/2, z'
'-z+1/2, -x+1/2, -y'
'-z+1/2, x+1/2, y'
'z+1/2, x+1/2, -y'
'z+1/2, -x+1/2, y'
'-y+1/2, -z+1/2, -x'
'y+1/2, -z+1/2, x'
'-y+1/2, z+1/2, x'
'y+1/2, z+1/2, -x'
'-y+1/2, -x+1/2, z'
'y+1/2, x+1/2, z'
'-y+1/2, x+1/2, -z'
'y+1/2, -x+1/2, -z'
'-x+1/2, -z+1/2, y'
'x+1/2, -z+1/2, -y'
'x+1/2, z+1/2, y'
'-x+1/2, z+1/2, -y'
'-z+1/2, -y+1/2, x'
'-z+1/2, y+1/2, -x'
'z+1/2, -y+1/2, -x'
'z+1/2, y+1/2, x'

loop_
_atom_site_label
_atom_site_type_symbol
_atom_site_fract_x
_atom_site_fract_y
_atom_site_fract_z
_atom_site_U_iso_or_equiv
_atom_site_adp_type
_atom_site_occupancy
_atom_site_site_symmetry_order
_atom_site_calc_flag
_atom_site_refinement_flags_posn
_atom_site_refinement_flags_adp
_atom_site_refinement_flags_occupancy
Pb1 Pb 0.5000 0.0000 0.5000 0.00397(5) Uani 1 48 d S T P
Cu1 Cu 0.5000 0.2500 0.2500 0.00419(7) Uani 1 8 d S T P
O1 O 0.35715(9) 0.14285(9) 0.35715(9) 0.00493(14) Uani 1 6 d S T P
Cl1 Cl 0.5000 0.5000 0.5000 0.0151(4) Uani 0.897(12) 48 d S T P
Br1 Br 0.5000 0.5000 0.5000 0.0151(4) Uani 0.103(12) 48 d S T P

loop_
_atom_site_aniso_label
_atom_site_aniso_U_11
_atom_site_aniso_U_22
_atom_site_aniso_U_33
_atom_site_aniso_U_23
_atom_site_aniso_U_13
_atom_site_aniso_U_12
Pb1 0.00397(5) 0.00397(5) 0.00397(5) 0.000 0.000 0.000
Cu1 0.00387(8) 0.00436(7) 0.00436(7) 0.00092(5) 0.000 0.000
O1 0.00493(14) 0.00493(14) 0.00493(14) 0.00010(18) -0.00010(18) 0.00010(18)
Cl1 0.0151(4) 0.0151(4) 0.0151(4) 0.000 0.000 0.000
Br1 0.0151(4) 0.0151(4) 0.0151(4) 0.000 0.000 0.000

loop_
_atom_type_symbol
_atom_type_description
_atom_type_scat_dispersion_real
_atom_type_scat_dispersion_imag
_atom_type_scat_source
O O 0.0106 0.0060 'International Tables Vol C Tables 4.2.6.8 and 6.1.1.4'
Cl Cl 0.1484 0.1585 'International Tables Vol C Tables 4.2.6.8 and 6.1.1.4'
Cu Cu 0.3201 1.2651 'International Tables Vol C Tables 4.2.6.8 and 6.1.1.4'
Br Br -0.2901 2.4595 'International Tables Vol C Tables 4.2.6.8 and 6.1.1.4'
Pb Pb -3.3944 10.1111 'International Tables Vol C Tables 4.2.6.8 and 6.1.1.4'

loop_
_geom_angle_atom_site_label_1
_geom_angle_atom_site_label_2
_geom_angle_atom_site_label_3
_geom_angle
_geom_angle_site_symmetry_1
_geom_angle_site_symmetry_3
O1 Pb1 O1 180.00(3) 99 3_656
O1 Pb1 O1 109.5 99 100_655
O1 Pb1 O1 70.5 3_656 100_655
O1 Pb1 O1 70.5 99 4_556
O1 Pb1 O1 109.5 3_656 4_556
O1 Pb1 O1 180.0 100_655 4_556
O1 Pb1 O1 109.5 99 98_556
O1 Pb1 O1 70.5 3_656 98_556
O1 Pb1 O1 109.5 100_655 98_556
O1 Pb1 O1 70.5 4_556 98_556
O1 Pb1 O1 70.5 99 2_655
O1 Pb1 O1 109.5 3_656 2_655
O1 Pb1 O1 70.5 100_655 2_655
O1 Pb1 O1 109.5 4_556 2_655
O1 Pb1 O1 180.0 98_556 2_655
O1 Pb1 O1 109.5 99 97_656
O1 Pb1 O1 70.5 3_656 97_656
O1 Pb1 O1 109.471(1) 100_655 97_656
O1 Pb1 O1 70.5 4_556 97_656
O1 Pb1 O1 109.471(1) 98_556 97_656
O1 Pb1 O1 70.5 2_655 97_656
O1 Pb1 O1 70.5 99 .
O1 Pb1 O1 109.471(1) 3_656 .
O1 Pb1 O1 70.5 100_655 .
O1 Pb1 O1 109.5 4_556 .
O1 Pb1 O1 70.5 98_556 .
O1 Pb1 O1 109.5 2_655 .
O1 Pb1 O1 180.0 97_656 .
O1 Pb1 Cu1 35.3 99 2_655
O1 Pb1 Cu1 144.7 3_656 2_655
O1 Pb1 Cu1 90.0 100_655 2_655
O1 Pb1 Cu1 90.0 4_556 2_655
O1 Pb1 Cu1 144.7 98_556 2_655
O1 Pb1 Cu1 35.3 2_655 2_655
O1 Pb1 Cu1 90.0 97_656 2_655
O1 Pb1 Cu1 90.0 . 2_655
O1 Pb1 Cu1 144.7 99 78_556
O1 Pb1 Cu1 35.3 3_656 78_556
O1 Pb1 Cu1 90.0 100_655 78_556
O1 Pb1 Cu1 90.0 4_556 78_556
O1 Pb1 Cu1 90.0 98_556 78_556
O1 Pb1 Cu1 90.0 2_655 78_556
O1 Pb1 Cu1 35.3 97_656 78_556
O1 Pb1 Cu1 144.7 . 78_556
Cu1 Pb1 Cu1 120.0 2_655 78_556
O1 Pb1 Cu1 35.3 99 30
O1 Pb1 Cu1 144.7 3_656 30
O1 Pb1 Cu1 90.0 100_655 30
O1 Pb1 Cu1 90.0 4_556 30
O1 Pb1 Cu1 90.0 98_556 30
O1 Pb1 Cu1 90.0 2_655 30
O1 Pb1 Cu1 144.7 97_656 30
O1 Pb1 Cu1 35.3 . 30
Cu1 Pb1 Cu1 60.0 2_655 30
Cu1 Pb1 Cu1 180.0 78_556 30
O1 Pb1 Cu1 144.7 99 26_655
O1 Pb1 Cu1 35.3 3_656 26_655
O1 Pb1 Cu1 90.0 100_655 26_655
O1 Pb1 Cu1 90.0 4_556 26_655
O1 Pb1 Cu1 35.3 98_556 26_655
O1 Pb1 Cu1 144.7 2_655 26_655
O1 Pb1 Cu1 90.0 97_656 26_655
O1 Pb1 Cu1 90.0 . 26_655
Cu1 Pb1 Cu1 180.0 2_655 26_655
Cu1 Pb1 Cu1 60.0 78_556 26_655
Cu1 Pb1 Cu1 120.0 30 26_655
O1 Cu1 O1 86.62(9) . 100_655
O1 Cu1 O1 93.38(9) . 28
O1 Cu1 O1 180.0 100_655 28
O1 Cu1 O1 180.0 . 121_655
O1 Cu1 O1 93.38(9) 100_655 121_655
O1 Cu1 O1 86.62(9) 28 121_655
O1 Cu1 Pb1 43.31(4) . .
O1 Cu1 Pb1 43.31(4) 100_655 .
O1 Cu1 Pb1 136.69(4) 28 .
O1 Cu1 Pb1 136.69(4) 121_655 .
O1 Cu1 Pb1 136.69(4) . 25_554
O1 Cu1 Pb1 136.69(4) 100_655 25_554
O1 Cu1 Pb1 43.31(4) 28 25_554
O1 Cu1 Pb1 43.31(4) 121_655 25_554
Pb1 Cu1 Pb1 180.0 . 25_554
Cu1 O1 Cu1 116.18(3) 30 9
Cu1 O1 Cu1 116.18(3) 30 .
Cu1 O1 Cu1 116.18(3) 9 .
Cu1 O1 Pb1 101.42(4) 30 .
Cu1 O1 Pb1 101.42(4) 9 .
Cu1 O1 Pb1 101.42(4) . .

loop_
_geom_bond_atom_site_label_1
_geom_bond_atom_site_label_2
_geom_bond_distance
_geom_bond_site_symmetry_2
Pb1 O1 2.2804(15) 99
Pb1 O1 2.2804(15) 3_656
Pb1 O1 2.2804(15) 100_655
Pb1 O1 2.2804(15) 4_556
Pb1 O1 2.2804(15) 98_556
Pb1 O1 2.2804(15) 2_655
Pb1 O1 2.2804(15) 97_656
Pb1 O1 2.2804(15) .
Pb1 Cu1 3.25849(7) 2_655
Pb1 Cu1 3.25849(8) 78_556
Pb1 Cu1 3.25849(7) 30
Pb1 Cu1 3.25849(8) 26_655
Cu1 O1 1.9193(3) .
Cu1 O1 1.9193(3) 100_655
Cu1 O1 1.9193(3) 28
Cu1 O1 1.9193(3) 121_655
Cu1 Pb1 3.25849(7) 25_554
O1 Cu1 1.9193(3) 30
O1 Cu1 1.9193(3) 9
